data_2205144
loop_
_publ_author_name
'Fangfang Jian'
'Chunlei Li'
'Hailian Xiao'
'Pingping Sun'

_publ_section_title
;
 Azidobis(2,2'-bipyridine)cadmium(II)
;
_journal_issue 2
_journal_name_full 'Acta Crystallographica Section E'
_journal_page_first m217
_journal_page_last m218
_journal_paper_doi 10.1107/S1600536804033537
_journal_volume 61
_journal_year 2005
_chemical_formula_iupac '[Cd (N3)2 (C10 H8 N2)2]'
_chemical_formula_moiety 'C20 H16 Cd N10'
_chemical_formula_sum 'C20 H16 Cd N10'
_chemical_formula_weight 508.83
_chemical_name_systematic
;
Azidobis(2,2'-bipyridine)cadmium(II)
;
_space_group_IT_number 14
_symmetry_cell_setting monoclinic
_symmetry_space_group_name_Hall '-P 2ybc'
_symmetry_space_group_name_H-M 'P 1 21/c 1'
_atom_sites_solution_hydrogens geom
_atom_sites_solution_primary direct
_atom_sites_solution_secondary difmap
_audit_creation_method SHELXL-97
_cell_angle_alpha 90.00
_cell_angle_beta 95.00(3)
_cell_angle_gamma 90.00
_cell_formula_units_Z 4
_cell_length_a 17.099(3)
_cell_length_b 14.758(3)
_cell_length_c 8.0020(16)
_cell_measurement_reflns_used 25
_cell_measurement_temperature 293(2)
_cell_measurement_theta_max 14
_cell_measurement_theta_min 4
_cell_volume 2011.6(7)
_computing_cell_refinement 'CAD-4 Software'
_computing_data_collection 'CAD-4 Software (Enraf-Nonius, 1989)'
_computing_data_reduction 'NRCVAX (Gabe et al., 1989)'
_computing_molecular_graphics 'SHELXTL-PC (Sheldrick, 1990)'
_computing_publication_material 'WinGX (Farrugia, 1999)'
_computing_structure_refinement 'SHELXL97 (Sheldrick, 1997)'
_computing_structure_solution 'SHELXS97 (Sheldrick, 1997)'
_diffrn_ambient_temperature 295(2)
_diffrn_measured_fraction_theta_full 0.988
_diffrn_measured_fraction_theta_max 0.988
_diffrn_measurement_device_type 'Enraf-Nonius CAD-4'
_diffrn_measurement_method \w
_diffrn_radiation_monochromator graphite
_diffrn_radiation_source 'fine-focus sealed tube'
_diffrn_radiation_type MoK\a
_diffrn_radiation_wavelength 0.71073
_diffrn_reflns_av_R_equivalents 0.0140
_diffrn_reflns_av_sigmaI/netI 0.0214
_diffrn_reflns_limit_h_max 20
_diffrn_reflns_limit_h_min -20
_diffrn_reflns_limit_k_max 0
_diffrn_reflns_limit_k_min -17
_diffrn_reflns_limit_l_max 9
_diffrn_reflns_limit_l_min 0
_diffrn_reflns_number 4247
_diffrn_reflns_theta_full 26.12
_diffrn_reflns_theta_max 26.12
_diffrn_reflns_theta_min 1.20
_diffrn_standards_decay_% 0
_diffrn_standards_interval_count 100
_diffrn_standards_number 3
_exptl_absorpt_coefficient_mu 1.117
_exptl_absorpt_correction_T_max 0.800
_exptl_absorpt_correction_T_min 0.690
_exptl_absorpt_correction_type empirical
_exptl_absorpt_process_details '(SADABS; Sheldrick, 1996)'
_exptl_crystal_colour yellow
_exptl_crystal_density_diffrn 1.680
_exptl_crystal_density_meas ?
_exptl_crystal_density_method .
_exptl_crystal_description block
_exptl_crystal_F_000 1016
_exptl_crystal_size_max 0.35
_exptl_crystal_size_mid 0.28
_exptl_crystal_size_min 0.20
_refine_diff_density_max 0.580
_refine_diff_density_min -0.405
_refine_ls_extinction_coef 0.0041(3)
_refine_ls_extinction_expression Fc^*^=kFc[1+0.001xFc^2^\l^3^/sin(2\q)]^-1/4^
_refine_ls_extinction_method SHELXL97
_refine_ls_goodness_of_fit_ref 1.071
_refine_ls_hydrogen_treatment constr
_refine_ls_matrix_type full
_refine_ls_number_parameters 281
_refine_ls_number_reflns 3950
_refine_ls_number_restraints 0
_refine_ls_restrained_S_all 1.071
_refine_ls_R_factor_all 0.0447
_refine_ls_R_factor_gt 0.0250
_refine_ls_shift/su_max 0.001
_refine_ls_shift/su_mean 0.000
_refine_ls_structure_factor_coef Fsqd
_refine_ls_weighting_details 'calc w = 1/[\s^2^(Fo^2^)+(0.0318P)^2^+0.9972P] where P = (Fo^2^+2Fc^2^)/3'
_refine_ls_weighting_scheme calc
_refine_ls_wR_factor_gt 0.0639
_refine_ls_wR_factor_ref 0.0707
_reflns_number_gt 2776
_reflns_number_total 3950
_reflns_threshold_expression I>2\s(I)
_cod_data_source_file rz6033.cif
_cod_data_source_block I
_cod_depositor_comments
;
The following automatic conversions were performed:
'_symmetry_cell_setting' value 'Monoclinic' changed to 'monoclinic'
according to '/home/saulius/struct/CIF-dictionaries/cif_core.dic'
dictionary named 'cif_core.dic' version 2.4.1 from 2010-06-29.

Automatic conversion script
Id: cif_fix_enum 1527 2010-12-29 10:47:43Z saulius 

The following automatic conversions were performed:

'_symmetry_cell_setting' value 'Monoclinic' changed to 'monoclinic'
according to /home/saulius/struct/CIF-dictionaries/cif_core.dic
dictionary named 'cif_core.dic' version 2.4.1 from 2010-06-29.

Automatic conversion script
Id: cif_fix_values 1715 2011-07-08 13:25:40Z adriana 
;
_cod_original_sg_symbol_Hall '-p 2y bc'
_cod_original_sg_symbol_H-M 'P 21/c'
_cod_database_code 2205144
_cod_database_fobs_code 2205144

loop_
_symmetry_equiv_pos_as_xyz
'x, y, z'
'-x, y+1/2, -z+1/2'
'-x, -y, -z'
'x, -y-1/2, z-1/2'

loop_
_atom_site_label
_atom_site_fract_x
_atom_site_fract_y
_atom_site_fract_z
_atom_site_U_iso_or_equiv
_atom_site_adp_type
_atom_site_calc_flag
_atom_site_refinement_flags
_atom_site_occupancy
_atom_site_type_symbol
Cd1 0.250005(11) 0.000014(14) 0.43014(2) 0.03580(9) Uani d . 1 Cd
N1 0.17586(14) 0.08327(16) 0.6247(3) 0.0407(6) Uani d . 1 N
N2 0.30955(14) 0.14573(16) 0.4871(3) 0.0399(5) Uani d . 1 N
N3 0.32396(14) -0.08366(15) 0.6237(3) 0.0412(6) Uani d . 1 N
N4 0.19028(14) -0.14586(15) 0.4869(3) 0.0399(5) Uani d . 1 N
N5 0.34141(19) -0.0287(2) 0.2317(4) 0.0557(7) Uani d . 1 N
N6 0.40519(18) -0.05822(18) 0.2563(4) 0.0561(7) Uani d . 1 N
N7 0.4665(2) -0.0889(3) 0.2749(6) 0.0948(13) Uani d . 1 N
N8 0.15789(18) 0.0286(2) 0.2316(4) 0.0565(7) Uani d . 1 N
N9 0.09505(17) 0.05818(18) 0.2564(4) 0.0571(8) Uani d . 1 N
N10 0.0339(2) 0.0886(3) 0.2754(6) 0.0962(13) Uani d . 1 N
C1 0.1143(2) 0.0491(2) 0.7039(4) 0.0504(8) Uani d . 1 C
H1A 0.1027 -0.0120 0.6878 0.061 Uiso calc R 1 H
C2 0.0672(2) 0.0983(3) 0.8076(4) 0.0551(8) Uani d . 1 C
H2A 0.0274 0.0704 0.8609 0.066 Uiso calc R 1 H
C3 0.08254(19) 0.1887(3) 0.8264(4) 0.0541(8) Uani d . 1 C
H3A 0.0528 0.2248 0.8920 0.065 Uiso calc R 1 H
C4 0.14488(18) 0.2260(2) 0.7435(4) 0.0471(7) Uani d . 1 C
H4A 0.1554 0.2876 0.7544 0.057 Uiso calc R 1 H
C5 0.19201(16) 0.17219(18) 0.6441(3) 0.0357(6) Uani d . 1 C
C6 0.26280(16) 0.20757(19) 0.5580(3) 0.0373(6) Uani d . 1 C
C7 0.2811(2) 0.2996(2) 0.5534(4) 0.0475(7) Uani d . 1 C
H7A 0.2490 0.3422 0.5990 0.057 Uiso calc R 1 H
C8 0.3488(2) 0.3271(2) 0.4786(4) 0.0555(9) Uani d . 1 C
H8B 0.3610 0.3885 0.4748 0.067 Uiso calc R 1 H
C9 0.3981(2) 0.2643(2) 0.4100(4) 0.0538(8) Uani d . 1 C
H9A 0.4435 0.2821 0.3629 0.065 Uiso calc R 1 H
C10 0.37586(19) 0.1743(2) 0.4159(4) 0.0496(8) Uani d . 1 C
H10A 0.4071 0.1310 0.3696 0.059 Uiso calc R 1 H
C11 0.3855(2) -0.0480(2) 0.7039(4) 0.0529(8) Uani d . 1 C
H11A 0.3968 0.0130 0.6893 0.063 Uiso calc R 1 H
C12 0.4331(2) -0.0989(3) 0.8083(4) 0.0576(9) Uani d . 1 C
H12A 0.4766 -0.0730 0.8678 0.069 Uiso calc R 1 H
C13 0.41740(19) -0.1884(3) 0.8264(4) 0.0549(8) Uani d . 1 C
H13A 0.4507 -0.2237 0.8978 0.066 Uiso calc R 1 H
C14 0.35484(19) -0.2266(2) 0.7432(4) 0.0469(7) Uani d . 1 C
H14A 0.3441 -0.2880 0.7536 0.056 Uiso calc R 1 H
C15 0.30816(16) -0.17250(18) 0.6441(3) 0.0344(6) Uani d . 1 C
C16 0.23747(16) -0.20764(19) 0.5584(3) 0.0353(6) Uani d . 1 C
C17 0.2194(2) -0.2994(2) 0.5536(4) 0.0465(7) Uani d . 1 C
H17A 0.2551 -0.3412 0.6027 0.056 Uiso calc R 1 H
C18 0.1509(2) -0.3275(2) 0.4784(4) 0.0550(9) Uani d . 1 C
H18A 0.1378 -0.3887 0.4734 0.066 Uiso calc R 1 H
C19 0.1013(2) -0.2636(2) 0.4099(4) 0.0536(8) Uani d . 1 C
H19A 0.0524 -0.2801 0.3593 0.064 Uiso calc R 1 H
C20 0.12385(18) -0.1740(2) 0.4155(4) 0.0506(8) Uani d . 1 C
H20A 0.0894 -0.1312 0.3652 0.061 Uiso calc R 1 H

loop_
_atom_site_aniso_label
_atom_site_aniso_U_11
_atom_site_aniso_U_22
_atom_site_aniso_U_33
_atom_site_aniso_U_12
_atom_site_aniso_U_13
_atom_site_aniso_U_23
Cd1 0.03637(12) 0.02284(11) 0.04716(13) 0.00318(8) -0.00220(8) 0.00000(9)
N1 0.0417(13) 0.0299(13) 0.0498(14) 0.0002(10) 0.0012(11) -0.0005(10)
N2 0.0349(13) 0.0335(13) 0.0502(14) -0.0003(10) -0.0026(10) -0.0030(11)
N3 0.0403(13) 0.0286(13) 0.0523(15) -0.0006(10) -0.0094(11) 0.0020(11)
N4 0.0392(13) 0.0289(12) 0.0502(14) -0.0016(10) -0.0046(10) 0.0038(10)
N5 0.0602(19) 0.0463(15) 0.0614(18) 0.0088(14) 0.0096(14) -0.0057(13)
N6 0.0537(19) 0.0310(15) 0.085(2) -0.0089(13) 0.0133(15) -0.0150(13)
N7 0.0403(19) 0.063(2) 0.180(4) -0.0013(16) 0.003(2) -0.026(2)
N8 0.0591(19) 0.0464(15) 0.0598(18) 0.0113(14) -0.0187(14) 0.0039(13)
N9 0.0487(18) 0.0301(14) 0.088(2) -0.0084(13) -0.0205(15) 0.0141(13)
N10 0.044(2) 0.064(2) 0.176(4) -0.0015(16) -0.013(2) 0.021(2)
C1 0.0496(19) 0.0388(19) 0.063(2) -0.0041(14) 0.0059(15) 0.0007(15)
C2 0.0450(19) 0.062(2) 0.059(2) -0.0011(16) 0.0093(15) 0.0010(17)
C3 0.0472(18) 0.060(2) 0.0542(19) 0.0119(16) 0.0021(15) -0.0150(16)
C4 0.0429(18) 0.0422(17) 0.0541(18) 0.0064(14) -0.0076(14) -0.0105(14)
C5 0.0383(15) 0.0287(14) 0.0379(15) 0.0024(11) -0.0090(11) -0.0014(11)
C6 0.0388(15) 0.0310(15) 0.0395(15) -0.0005(12) -0.0113(12) -0.0023(11)
C7 0.055(2) 0.0307(16) 0.0541(19) -0.0006(14) -0.0093(14) -0.0043(13)
C8 0.067(2) 0.0372(18) 0.058(2) -0.0160(16) -0.0139(17) 0.0017(15)
C9 0.051(2) 0.058(2) 0.0505(19) -0.0224(16) -0.0039(14) 0.0009(16)
C10 0.0463(18) 0.0443(18) 0.058(2) -0.0049(14) 0.0033(14) -0.0039(15)
C11 0.0507(19) 0.040(2) 0.064(2) -0.0036(15) -0.0139(15) 0.0014(15)
C12 0.0468(19) 0.063(2) 0.060(2) 0.0000(16) -0.0163(15) -0.0020(17)
C13 0.0483(19) 0.059(2) 0.055(2) 0.0108(16) -0.0081(15) 0.0131(16)
C14 0.0475(18) 0.0372(16) 0.0551(19) 0.0080(14) -0.0013(14) 0.0115(14)
C15 0.0362(14) 0.0300(14) 0.0373(14) 0.0050(11) 0.0041(11) 0.0025(11)
C16 0.0383(15) 0.0298(15) 0.0381(15) -0.0001(11) 0.0046(11) 0.0032(11)
C17 0.058(2) 0.0280(15) 0.0541(19) -0.0018(14) 0.0056(14) 0.0046(13)
C18 0.069(2) 0.0373(18) 0.058(2) -0.0185(16) 0.0052(17) -0.0023(15)
C19 0.050(2) 0.053(2) 0.057(2) -0.0198(16) -0.0018(15) 0.0008(16)
C20 0.0439(18) 0.0443(18) 0.061(2) -0.0070(14) -0.0116(14) 0.0064(15)

loop_
_atom_type_symbol
_atom_type_description
_atom_type_scat_dispersion_real
_atom_type_scat_dispersion_imag
_atom_type_scat_source
C C 0.0033 0.0016 'International Tables Vol C Tables 4.2.6.8 and 6.1.1.4'
H H 0.0000 0.0000 'International Tables Vol C Tables 4.2.6.8 and 6.1.1.4'
N N 0.0061 0.0033 'International Tables Vol C Tables 4.2.6.8 and 6.1.1.4'
Cd Cd -0.8075 1.2024 'International Tables Vol C Tables 4.2.6.8 and 6.1.1.4'

loop_
_geom_angle_atom_site_label_1
_geom_angle_atom_site_label_2
_geom_angle_atom_site_label_3
_geom_angle
_geom_angle_publ_flag
N1 Cd1 N2 70.24(8) yes
N3 Cd1 N4 67.16(8) yes
N5 Cd1 N8 91.33(11) yes
N5 N6 N7 177.4(4) yes
N8 N9 N10 177.6(4) yes
N8 Cd1 N3 157.60(10) ?
N8 Cd1 N5 91.33(11) ?
N3 Cd1 N5 89.96(10) ?
N8 Cd1 N2 103.43(10) ?
N3 Cd1 N2 98.93(8) ?
N5 Cd1 N2 89.63(10) ?
N8 Cd1 N1 89.13(10) ?
N3 Cd1 N1 97.39(8) ?
N5 Cd1 N1 159.38(9) ?
N2 Cd1 N1 70.24(8) ?
N8 Cd1 N4 91.06(10) ?
N5 Cd1 N4 106.20(10) ?
N2 Cd1 N4 158.39(8) ?
N1 Cd1 N4 94.40(8) ?
C5 N1 C1 117.6(3) ?
C5 N1 Cd1 117.01(19) ?
C1 N1 Cd1 125.1(2) ?
C6 N2 C10 119.9(3) ?
C6 N2 Cd1 114.95(18) ?
C10 N2 Cd1 123.0(2) ?
C11 N3 C15 119.8(3) ?
C11 N3 Cd1 119.7(2) ?
C15 N3 Cd1 120.22(18) ?
C20 N4 C16 116.8(3) ?
C20 N4 Cd1 124.4(2) ?
C16 N4 Cd1 116.19(18) ?
N6 N5 Cd1 127.8(3) ?
N9 N8 Cd1 123.7(3) ?
N1 C1 C2 125.8(3) ?
N1 C1 H1A 117.1 ?
C2 C1 H1A 117.1 ?
C3 C2 C1 117.0(3) ?
C3 C2 H2A 121.5 ?
C1 C2 H2A 121.5 ?
C2 C3 C4 118.3(3) ?
C2 C3 H3A 120.9 ?
C4 C3 H3A 120.9 ?
C3 C4 C5 122.1(3) ?
C3 C4 H4A 118.9 ?
C5 C4 H4A 118.9 ?
N1 C5 C4 119.2(3) ?
N1 C5 C6 116.2(2) ?
C4 C5 C6 124.6(3) ?
N2 C6 C7 119.8(3) ?
N2 C6 C5 118.1(2) ?
C7 C6 C5 122.0(3) ?
C6 C7 C8 119.1(3) ?
C6 C7 H7A 120.4 ?
C8 C7 H7A 120.4 ?
C9 C8 C7 121.5(3) ?
C9 C8 H8B 119.3 ?
C7 C8 H8B 119.3 ?
C10 C9 C8 116.5(3) ?
C10 C9 H9A 121.7 ?
C8 C9 H9A 121.7 ?
N2 C10 C9 123.1(3) ?
N2 C10 H10A 118.5 ?
C9 C10 H10A 118.5 ?
N3 C11 C12 120.2(3) ?
N3 C11 H11A 119.9 ?
C12 C11 H11A 119.9 ?
C11 C12 C13 119.7(3) ?
C11 C12 H12A 120.2 ?
C13 C12 H12A 120.2 ?
C14 C13 C12 121.0(3) ?
C14 C13 H13A 119.5 ?
C12 C13 H13A 119.5 ?
C13 C14 C15 117.0(3) ?
C13 C14 H14A 121.5 ?
C15 C14 H14A 121.5 ?
C14 C15 N3 122.3(3) ?
C14 C15 C16 120.1(3) ?
N3 C15 C16 117.5(2) ?
N4 C16 C17 122.5(3) ?
N4 C16 C15 114.7(2) ?
C17 C16 C15 122.8(3) ?
C18 C17 C16 120.0(3) ?
C18 C17 H17A 120.0 ?
C16 C17 H17A 120.0 ?
C17 C18 C19 117.4(3) ?
C17 C18 H18A 121.3 ?
C19 C18 H18A 121.3 ?
C18 C19 C20 119.6(3) ?
C18 C19 H19A 120.2 ?
C20 C19 H19A 120.2 ?
N4 C20 C19 123.6(3) ?
N4 C20 H20A 118.2 ?
C19 C20 H20A 118.2 ?

loop_
_geom_bond_atom_site_label_1
_geom_bond_atom_site_label_2
_geom_bond_distance
_geom_bond_publ_flag
Cd1 N1 2.426(2) yes
Cd1 N2 2.406(2) yes
Cd1 N3 2.276(2) yes
Cd1 N4 2.442(2) yes
Cd1 N5 2.362(3) yes
Cd1 N8 2.178(3) yes
N1 C5 1.347(3) ?
N1 C1 1.371(4) ?
N2 C6 1.369(4) ?
N2 C10 1.378(4) ?
N3 C11 1.296(4) ?
N3 C15 1.351(3) ?
N4 C20 1.294(4) ?
N4 C16 1.315(3) ?
N5 N6 1.175(4) yes
N6 N7 1.140(4) yes
N8 N9 1.193(4) yes
N9 N10 1.160(5) yes
C1 C2 1.408(5) ?
C1 H1A 0.9300 ?
C2 C3 1.366(5) ?
C2 H2A 0.9300 ?
C3 C4 1.415(5) ?
C3 H3A 0.9300 ?
C4 C5 1.422(4) ?
C4 H4A 0.9300 ?
C5 C6 1.536(4) ?
C6 C7 1.395(4) ?
C7 C8 1.408(5) ?
C7 H7A 0.9300 ?
C8 C9 1.397(5) ?
C8 H8B 0.9300 ?
C9 C10 1.384(5) ?
C9 H9A 0.9300 ?
C10 H10A 0.9300 ?
C11 C12 1.344(4) ?
C11 H11A 0.9300 ?
C12 C13 1.359(5) ?
C12 H12A 0.9300 ?
C13 C14 1.334(5) ?
C13 H13A 0.9300 ?
C14 C15 1.339(4) ?
C14 H14A 0.9300 ?
C15 C16 1.434(4) ?
C16 C17 1.388(4) ?
C17 C18 1.336(5) ?
C17 H17A 0.9300 ?
C18 C19 1.352(5) ?
C18 H18A 0.9300 ?
C19 C20 1.378(4) ?
C19 H19A 0.9300 ?
C20 H20A 0.9300 ?

loop_
_geom_hbond_atom_site_label_D
_geom_hbond_atom_site_label_H
_geom_hbond_atom_site_label_A
_geom_hbond_site_symmetry_A
_geom_hbond_distance_DH
_geom_hbond_distance_HA
_geom_hbond_distance_DA
_geom_hbond_angle_DHA
C4 H4A N9 4_566 0.93 2.50 3.301(4) 145
C11 H11A N7 3_656 0.93 2.59 3.231(5) 127
C14 H14A N6 4_556 0.93 2.50 3.290(4) 143
C17 H17A N5 4_556 0.93 2.58 3.507(4) 173
C19 H19A N10 2_545 0.93 2.61 3.421(5) 146
